data_4119799
loop_
_publ_author_name
'Yue-Qiao Hu'
'Ming-Hua Zeng'
'Kun Zhang'
'Sheng Hu'
'Fu-Fang Zhou'
'Mohamedally Kurmoo'

_publ_contact_author_address 'No.15, Yucai Road, GuangXi Normal University, Guilin, China'
_publ_contact_author_email ZMH@MAILBOX.GXNU.EDU.CN
_publ_contact_author_name 'Ming-Hua Zeng'
_publ_section_title
;
 Tracking the Formation of a Polynuclear Co16 Complex and Its Elimination
 and Substitution Reactions by Mass Spectroscopy and Crystallography
;
_journal_name_full 'Journal of the American Chemical Society'
_journal_page_first 7901
_journal_page_last 7908
_journal_paper_doi 10.1021/ja3123784
_journal_volume 135
_journal_year 2013
_chemical_formula_sum 'C64 H52 Co4 N20 O24.67'
_chemical_formula_weight 1731.62
_chemical_name_systematic
; 
 ? 
;
_space_group_IT_number 5
_symmetry_cell_setting monoclinic
_symmetry_space_group_name_Hall 'C 2y'
_symmetry_space_group_name_H-M 'C 1 2 1'
_atom_sites_solution_hydrogens geom
_atom_sites_solution_primary direct
_atom_sites_solution_secondary difmap
_audit_creation_method SHELXL-97
_cell_angle_alpha 90.00
_cell_angle_beta 95.836(2)
_cell_angle_gamma 90.00
_cell_formula_units_Z 2
_cell_length_a 17.5766(3)
_cell_length_b 17.1387(2)
_cell_length_c 12.8097(2)
_cell_measurement_temperature 293(2)
_cell_volume 3838.79(10)
_computing_structure_refinement 'SHELXL-97 (Sheldrick, 1997)'
_computing_structure_solution 'SHELXS-97 (Sheldrick, 1990)'
_diffrn_ambient_temperature 293(2)
_diffrn_measured_fraction_theta_full 0.997
_diffrn_measured_fraction_theta_max 0.997
_diffrn_radiation_monochromator graphite
_diffrn_radiation_source 'fine-focus sealed tube'
_diffrn_radiation_type MoK\a
_diffrn_radiation_wavelength 0.71073
_diffrn_reflns_av_R_equivalents 0.0168
_diffrn_reflns_av_sigmaI/netI 0.0321
_diffrn_reflns_limit_h_max 21
_diffrn_reflns_limit_h_min -21
_diffrn_reflns_limit_k_max 17
_diffrn_reflns_limit_k_min -21
_diffrn_reflns_limit_l_max 15
_diffrn_reflns_limit_l_min -14
_diffrn_reflns_number 8912
_diffrn_reflns_theta_full 26.00
_diffrn_reflns_theta_max 26.00
_diffrn_reflns_theta_min 3.33
_exptl_absorpt_coefficient_mu 0.938
_exptl_crystal_density_diffrn 1.498
_exptl_crystal_F_000 1763
_exptl_crystal_size_max 0.1
_exptl_crystal_size_mid 0.1
_exptl_crystal_size_min 0.05
_refine_diff_density_max 0.498
_refine_diff_density_min -0.256
_refine_diff_density_rms 0.059
_refine_ls_abs_structure_details 'Flack H D (1983), Acta Cryst. A39, 876-881'
_refine_ls_abs_structure_Flack -0.060(12)
_refine_ls_extinction_method none
_refine_ls_goodness_of_fit_ref 1.081
_refine_ls_hydrogen_treatment mixed
_refine_ls_matrix_type full
_refine_ls_number_parameters 532
_refine_ls_number_reflns 5916
_refine_ls_number_restraints 37
_refine_ls_restrained_S_all 1.079
_refine_ls_R_factor_all 0.0395
_refine_ls_R_factor_gt 0.0347
_refine_ls_shift/su_max 0.001
_refine_ls_shift/su_mean 0.000
_refine_ls_structure_factor_coef Fsqd
_refine_ls_weighting_details 'calc w=1/[\s^2^(Fo^2^)+(0.0617P)^2^+0.4314P] where P=(Fo^2^+2Fc^2^)/3'
_refine_ls_weighting_scheme calc
_refine_ls_wR_factor_gt 0.0931
_refine_ls_wR_factor_ref 0.0981
_reflns_number_gt 5481
_reflns_number_total 5916
_reflns_threshold_expression >2sigma(I)
_cod_data_source_file ja3123784_si_002.cif
_cod_data_source_block Co4
_cod_database_code 4119799

loop_
_symmetry_equiv_pos_as_xyz
'x, y, z'
'-x, y, -z'
'x+1/2, y+1/2, z'
'-x+1/2, y+1/2, -z'

loop_
_atom_site_label
_atom_site_type_symbol
_atom_site_fract_x
_atom_site_fract_y
_atom_site_fract_z
_atom_site_U_iso_or_equiv
_atom_site_adp_type
_atom_site_occupancy
_atom_site_symmetry_multiplicity
_atom_site_calc_flag
_atom_site_refinement_flags
Co1 Co 0.55398(2) 0.55377(3) 0.11715(3) 0.03250(12) Uani 1 1 d .
Co2 Co 0.56725(2) 0.68938(3) -0.07295(3) 0.03259(12) Uani 1 1 d .
N1 N 0.5739(2) 0.4339(2) 0.1075(2) 0.0408(7) Uani 1 1 d .
N2 N 0.6418(2) 0.3456(2) 0.0304(3) 0.0503(9) Uani 1 1 d .
H2A H 0.6754 0.3261 -0.0063 0.060 Uiso 1 1 calc R
N3 N 0.66104(18) 0.6541(2) -0.1443(2) 0.0418(7) Uani 1 1 d .
N4 N 0.72374(17) 0.5586(2) -0.2141(2) 0.0455(7) Uani 1 1 d .
H4A H 0.7385 0.5122 -0.2276 0.055 Uiso 1 1 calc R
N5 N 0.57260(19) 0.58270(19) 0.2780(2) 0.0411(7) Uani 1 1 d .
N6 N 0.5812(2) 0.6554(2) 0.4214(2) 0.0471(8) Uani 1 1 d .
H6A H 0.5811 0.6963 0.4604 0.056 Uiso 1 1 calc R
N7 N 0.58836(19) 0.80031(18) -0.0089(2) 0.0404(7) Uani 1 1 d .
N8 N 0.60779(19) 0.87292(19) 0.1351(3) 0.0425(7) Uani 1 1 d .
H8A H 0.6143 0.8848 0.2006 0.051 Uiso 1 1 calc R
N9 N 0.7797(2) 0.8173(4) 0.2006(4) 0.0752(13) Uani 1 1 d .
N10 N 0.5952(3) 0.8274(3) 0.5611(4) 0.0847(15) Uani 1 1 d .
O1 O 0.67365(14) 0.5502(2) 0.07980(19) 0.0482(6) Uani 1 1 d .
H1A H 0.7081 0.5381 0.1407 0.058 Uiso 1 1 d R
O2 O 0.55912(13) 0.56071(17) -0.06424(18) 0.0368(6) Uani 1 1 d .
O3 O 0.55258(14) 0.67182(14) 0.08542(19) 0.0345(6) Uani 1 1 d .
O4 O 0.47790(16) 0.74177(16) 0.2260(2) 0.0449(7) Uani 1 1 d .
H4B H 0.4556 0.7496 0.2809 0.067 Uiso 1 1 d R
O5 O 0.7812(3) 0.7686(3) 0.1291(4) 0.0940(14) Uani 1 1 d .
O6 O 0.7933(2) 0.8858(3) 0.1820(3) 0.0852(12) Uani 1 1 d .
O7 O 0.7620(4) 0.7949(4) 0.2868(4) 0.124(2) Uani 1 1 d .
O8 O 0.5743(2) 0.7635(2) 0.5901(3) 0.0735(11) Uani 1 1 d .
O9 O 0.6231(4) 0.8289(3) 0.4756(3) 0.135(2) Uani 1 1 d .
O10 O 0.5944(5) 0.8842(3) 0.6165(4) 0.141(3) Uani 1 1 d .
C1 C 0.5469(2) 0.3603(2) 0.1310(3) 0.0427(9) Uani 1 1 d .
C2 C 0.4907(3) 0.3374(3) 0.1921(4) 0.0548(11) Uani 1 1 d .
H2B H 0.4614 0.3737 0.2242 0.066 Uiso 1 1 calc R
C3 C 0.4799(3) 0.2570(3) 0.2037(4) 0.0694(14) Uani 1 1 d .
H3A H 0.4423 0.2395 0.2441 0.083 Uiso 1 1 calc R
C4 C 0.5241(3) 0.2030(3) 0.1561(5) 0.0759(15) Uani 1 1 d .
H4C H 0.5154 0.1501 0.1659 0.091 Uiso 1 1 calc R
C5 C 0.5795(4) 0.2249(3) 0.0960(4) 0.0681(14) Uani 1 1 d .
H5A H 0.6094 0.1884 0.0652 0.082 Uiso 1 1 calc R
C6 C 0.5897(3) 0.3044(2) 0.0824(3) 0.0484(10) Uani 1 1 d .
C7 C 0.6301(2) 0.4223(2) 0.0478(3) 0.0425(8) Uani 1 1 d .
C8 C 0.6709(2) 0.4895(2) 0.0053(3) 0.0408(8) Uani 1 1 d .
H8B H 0.7225 0.4745 -0.0100 0.049 Uiso 1 1 calc R
C9 C 0.6234(2) 0.5218(2) -0.0943(3) 0.0370(8) Uani 1 1 d .
H9A H 0.6070 0.4785 -0.1414 0.044 Uiso 1 1 calc R
C10 C 0.6703(2) 0.5783(2) -0.1505(3) 0.0401(8) Uani 1 1 d .
C11 C 0.7117(2) 0.6874(3) -0.2084(3) 0.0442(8) Uani 1 1 d .
C12 C 0.7249(3) 0.7645(3) -0.2320(4) 0.0610(12) Uani 1 1 d .
H12A H 0.7001 0.8048 -0.2006 0.073 Uiso 1 1 calc R
C13 C 0.7769(3) 0.7796(4) -0.3049(5) 0.0755(15) Uani 1 1 d .
H13A H 0.7861 0.8308 -0.3240 0.091 Uiso 1 1 calc R
C14 C 0.8147(4) 0.7195(4) -0.3487(5) 0.0846(19) Uani 1 1 d .
H14A H 0.8493 0.7312 -0.3967 0.101 Uiso 1 1 calc R
C15 C 0.8032(3) 0.6435(4) -0.3240(4) 0.0708(15) Uani 1 1 d .
H15A H 0.8299 0.6036 -0.3534 0.085 Uiso 1 1 calc R
C16 C 0.7505(2) 0.6277(3) -0.2539(3) 0.0471(9) Uani 1 1 d .
C17 C 0.5875(2) 0.5337(2) 0.3661(3) 0.0410(9) Uani 1 1 d .
C18 C 0.5987(3) 0.4551(3) 0.3745(3) 0.0568(11) Uani 1 1 d .
H18A H 0.5977 0.4235 0.3154 0.068 Uiso 1 1 calc R
C19 C 0.6118(3) 0.4241(3) 0.4755(4) 0.0648(13) Uani 1 1 d .
H19A H 0.6182 0.3705 0.4836 0.078 Uiso 1 1 calc R
C20 C 0.6155(3) 0.4703(3) 0.5625(4) 0.0670(13) Uani 1 1 d .
H20A H 0.6247 0.4474 0.6284 0.080 Uiso 1 1 calc R
C21 C 0.6062(3) 0.5493(3) 0.5559(3) 0.0596(11) Uani 1 1 d .
H21A H 0.6090 0.5805 0.6155 0.071 Uiso 1 1 calc R
C22 C 0.5923(2) 0.5806(3) 0.4563(3) 0.0468(9) Uani 1 1 d .
C23 C 0.5703(2) 0.6544(2) 0.3154(3) 0.0398(8) Uani 1 1 d .
C24 C 0.5574(2) 0.7290(2) 0.2551(3) 0.0412(8) Uani 1 1 d .
H24A H 0.5790 0.7729 0.2974 0.049 Uiso 1 1 calc R
C25 C 0.5948(2) 0.7241(2) 0.1531(3) 0.0384(8) Uani 1 1 d .
H25A H 0.6470 0.7042 0.1683 0.046 Uiso 1 1 calc R
C26 C 0.5971(2) 0.8002(2) 0.0941(3) 0.0381(8) Uani 1 1 d .
C27 C 0.5940(2) 0.8783(2) -0.0377(3) 0.0417(8) Uani 1 1 d .
C28 C 0.5881(3) 0.9130(3) -0.1382(3) 0.0520(10) Uani 1 1 d .
H28A H 0.5800 0.8836 -0.1994 0.062 Uiso 1 1 calc R
C29 C 0.5952(3) 0.9930(3) -0.1401(4) 0.0607(12) Uani 1 1 d .
H29A H 0.5906 1.0183 -0.2047 0.073 Uiso 1 1 calc R
C30 C 0.6089(3) 1.0374(3) -0.0495(4) 0.0631(12) Uani 1 1 d .
H30A H 0.6147 1.0911 -0.0553 0.076 Uiso 1 1 calc R
C31 C 0.6140(3) 1.0046(2) 0.0468(4) 0.0525(10) Uani 1 1 d .
H31A H 0.6224 1.0347 0.1073 0.063 Uiso 1 1 calc R
C32 C 0.6062(2) 0.9238(2) 0.0521(3) 0.0429(8) Uani 1 1 d .
O1W O 0.7747(4) 0.6113(5) 0.2262(7) 0.118(3) Uani 0.70 1 d PU
O1W' O 0.7849(15) 0.619(2) 0.354(2) 0.187(12) Uani 0.30 1 d PU
O2W O 0.8203(6) 0.4329(8) -0.3258(9) 0.101(4) Uani 0.70 1 d PU
O2W' O 0.865(3) 0.443(2) -0.329(3) 0.22(2) Uani 0.30 1 d PU
O3W O 0.7540(7) 0.5024(12) 0.2571(12) 0.118(6) Uani 0.33 1 d PU

loop_
_atom_site_aniso_label
_atom_site_aniso_U_11
_atom_site_aniso_U_22
_atom_site_aniso_U_33
_atom_site_aniso_U_23
_atom_site_aniso_U_13
_atom_site_aniso_U_12
Co1 0.0386(2) 0.0262(2) 0.0325(2) -0.0011(2) 0.00284(17) 0.0018(2)
Co2 0.0398(2) 0.0272(2) 0.0318(2) -0.00179(19) 0.00864(17) -0.0026(2)
N1 0.0524(17) 0.0330(18) 0.0373(16) 0.0000(14) 0.0059(14) 0.0051(14)
N2 0.066(2) 0.039(2) 0.0457(19) -0.0033(15) 0.0061(16) 0.0172(17)
N3 0.0442(16) 0.0418(19) 0.0407(16) 0.0018(15) 0.0103(14) -0.0016(14)
N4 0.0476(16) 0.049(2) 0.0407(16) -0.0030(17) 0.0110(13) 0.0038(17)
N5 0.0561(18) 0.0356(17) 0.0317(15) -0.0012(14) 0.0050(13) 0.0014(14)
N6 0.063(2) 0.0390(19) 0.0371(17) -0.0090(14) -0.0028(15) 0.0030(16)
N7 0.0563(18) 0.0285(16) 0.0374(16) 0.0005(13) 0.0098(14) -0.0071(14)
N8 0.0530(18) 0.0321(18) 0.0424(17) -0.0058(14) 0.0051(14) -0.0043(14)
N9 0.064(2) 0.092(4) 0.068(3) 0.017(3) 0.005(2) -0.021(3)
N10 0.137(4) 0.073(3) 0.046(2) -0.004(2) 0.017(3) -0.021(3)
O1 0.0484(13) 0.0531(16) 0.0420(13) -0.0072(15) -0.0006(11) -0.0033(15)
O2 0.0377(11) 0.0307(14) 0.0430(13) -0.0041(12) 0.0082(10) 0.0019(11)
O3 0.0428(13) 0.0282(15) 0.0326(11) -0.0052(11) 0.0036(9) -0.0027(10)
O4 0.0555(15) 0.0460(17) 0.0341(13) -0.0012(12) 0.0086(12) 0.0115(13)
O5 0.098(3) 0.091(3) 0.098(3) -0.016(3) 0.035(3) -0.034(3)
O6 0.094(3) 0.071(3) 0.093(3) 0.013(2) 0.024(2) -0.029(2)
O7 0.176(5) 0.127(5) 0.072(3) 0.029(3) 0.020(3) -0.042(4)
O8 0.101(3) 0.073(3) 0.0500(18) -0.0115(19) 0.0250(18) -0.026(2)
O9 0.242(7) 0.114(4) 0.058(2) -0.018(3) 0.064(3) -0.071(4)
O10 0.281(8) 0.079(3) 0.068(3) -0.018(3) 0.043(4) -0.008(4)
C1 0.053(2) 0.033(2) 0.0396(19) 0.0062(16) -0.0068(16) 0.0015(17)
C2 0.060(2) 0.049(3) 0.055(2) 0.012(2) 0.003(2) -0.002(2)
C3 0.077(3) 0.054(3) 0.074(3) 0.017(3) -0.012(3) -0.019(3)
C4 0.097(4) 0.035(3) 0.092(4) 0.003(3) -0.010(3) -0.009(3)
C5 0.100(4) 0.034(3) 0.067(3) -0.005(2) -0.007(3) 0.007(3)
C6 0.066(2) 0.034(2) 0.043(2) -0.0029(18) -0.0033(19) 0.0047(19)
C7 0.051(2) 0.036(2) 0.0401(19) -0.0010(17) 0.0020(17) 0.0117(17)
C8 0.0394(18) 0.044(2) 0.0400(19) 0.0008(17) 0.0089(15) 0.0107(16)
C9 0.0409(18) 0.0347(19) 0.0363(18) -0.0014(15) 0.0078(15) 0.0051(15)
C10 0.0428(18) 0.043(2) 0.0341(18) -0.0040(16) 0.0040(15) 0.0042(16)
C11 0.0424(17) 0.051(2) 0.0396(18) 0.005(2) 0.0052(15) -0.006(2)
C12 0.055(3) 0.062(3) 0.066(3) 0.007(3) 0.007(2) -0.014(2)
C13 0.074(3) 0.072(4) 0.084(4) 0.019(3) 0.021(3) -0.013(3)
C14 0.079(3) 0.097(5) 0.086(4) 0.010(3) 0.047(3) -0.020(3)
C15 0.072(3) 0.082(4) 0.063(3) 0.002(3) 0.032(3) 0.000(3)
C16 0.0427(19) 0.056(3) 0.043(2) 0.0044(19) 0.0089(17) 0.0027(19)
C17 0.0447(18) 0.043(2) 0.0349(18) 0.0018(16) 0.0021(15) 0.0062(16)
C18 0.084(3) 0.043(2) 0.042(2) -0.001(2) 0.003(2) 0.006(2)
C19 0.086(3) 0.053(3) 0.054(3) 0.016(2) 0.001(2) 0.012(3)
C20 0.094(4) 0.069(4) 0.037(2) 0.016(2) -0.001(2) 0.009(3)
C21 0.075(3) 0.065(3) 0.0369(19) 0.005(2) -0.0034(18) 0.006(3)
C22 0.053(2) 0.051(2) 0.0350(19) 0.0030(18) -0.0007(17) 0.0040(18)
C23 0.0453(19) 0.042(2) 0.0319(17) -0.0031(16) 0.0022(15) 0.0023(16)
C24 0.049(2) 0.034(2) 0.0398(19) -0.0017(16) 0.0018(16) -0.0003(17)
C25 0.0478(19) 0.0312(19) 0.0360(18) -0.0056(16) 0.0024(16) -0.0060(16)
C26 0.0435(19) 0.032(2) 0.0386(19) -0.0049(16) 0.0039(15) -0.0013(15)
C27 0.0456(19) 0.031(2) 0.050(2) -0.0013(17) 0.0110(17) -0.0055(16)
C28 0.073(3) 0.040(2) 0.045(2) 0.0005(19) 0.011(2) -0.004(2)
C29 0.090(3) 0.037(2) 0.057(3) 0.011(2) 0.014(2) 0.000(2)
C30 0.084(3) 0.032(3) 0.074(3) -0.004(2) 0.010(3) -0.002(2)
C31 0.066(3) 0.030(2) 0.062(3) -0.011(2) 0.007(2) -0.0021(19)
C32 0.0461(19) 0.033(2) 0.050(2) -0.0033(18) 0.0101(16) -0.0016(16)
O1W 0.102(5) 0.096(5) 0.146(7) -0.038(5) -0.040(5) 0.017(4)
O1W' 0.145(18) 0.25(3) 0.15(2) 0.05(2) -0.032(16) -0.03(2)
O2W 0.147(6) 0.102(8) 0.055(4) 0.017(4) 0.018(4) 0.052(6)
O2W' 0.50(7) 0.077(16) 0.097(18) -0.009(14) 0.02(4) -0.01(4)
O3W 0.065(7) 0.189(17) 0.101(10) 0.057(11) 0.014(7) 0.013(8)

loop_
_atom_type_symbol
_atom_type_description
_atom_type_scat_dispersion_real
_atom_type_scat_dispersion_imag
_atom_type_scat_source
C C 0.0033 0.0016 'International Tables Vol C Tables 4.2.6.8 and 6.1.1.4'
H H 0.0000 0.0000 'International Tables Vol C Tables 4.2.6.8 and 6.1.1.4'
N N 0.0061 0.0033 'International Tables Vol C Tables 4.2.6.8 and 6.1.1.4'
O O 0.0106 0.0060 'International Tables Vol C Tables 4.2.6.8 and 6.1.1.4'
Co Co 0.3494 0.9721 'International Tables Vol C Tables 4.2.6.8 and 6.1.1.4'

loop_
_geom_angle_atom_site_label_1
_geom_angle_atom_site_label_2
_geom_angle_atom_site_label_3
_geom_angle
_geom_angle_site_symmetry_1
_geom_angle_site_symmetry_3
O2 Co1 O3 83.43(11) 2_655 .
O2 Co1 N1 101.63(13) 2_655 .
O3 Co1 N1 161.98(11) . .
O2 Co1 N5 111.10(12) 2_655 .
O3 Co1 N5 87.68(11) . .
N1 Co1 N5 106.16(13) . .
O2 Co1 O1 148.15(10) 2_655 .
O3 Co1 O1 88.66(11) . .
N1 Co1 O1 77.92(13) . .
N5 Co1 O1 99.29(11) . .
O2 Co1 O2 78.54(9) 2_655 .
O3 Co1 O2 75.83(10) . .
N1 Co1 O2 88.13(11) . .
N5 Co1 O2 160.04(12) . .
O1 Co1 O2 69.61(9) . .
N3 Co2 N7 108.89(13) . .
N3 Co2 O3 124.91(11) . .
N7 Co2 O3 77.55(11) . .
N3 Co2 O3 139.58(12) . 2_655
N7 Co2 O3 107.13(12) . 2_655
O3 Co2 O3 80.39(10) . 2_655
N3 Co2 O2 77.78(11) . .
N7 Co2 O2 153.73(11) . .
O3 Co2 O2 78.05(9) . .
O3 Co2 O2 78.08(9) 2_655 .
N3 Co2 O4 87.54(12) . 2_655
N7 Co2 O4 90.70(11) . 2_655
O3 Co2 O4 147.47(10) . 2_655
O3 Co2 O4 74.24(9) 2_655 2_655
O2 Co2 O4 115.27(9) . 2_655
C7 N1 C1 106.2(3) . .
C7 N1 Co1 108.8(3) . .
C1 N1 Co1 144.6(3) . .
C7 N2 C6 107.3(3) . .
C7 N2 H2A 126.3 . .
C6 N2 H2A 126.3 . .
C10 N3 C11 106.2(3) . .
C10 N3 Co2 115.3(3) . .
C11 N3 Co2 137.0(3) . .
C10 N4 C16 106.9(4) . .
C10 N4 H4A 126.5 . .
C16 N4 H4A 126.5 . .
C23 N5 C17 105.9(3) . .
C23 N5 Co1 124.4(3) . .
C17 N5 Co1 129.7(3) . .
C23 N6 C22 108.5(3) . .
C23 N6 H6A 125.8 . .
C22 N6 H6A 125.8 . .
C26 N7 C27 105.3(3) . .
C26 N7 Co2 113.0(3) . .
C27 N7 Co2 141.6(3) . .
C26 N8 C32 107.0(3) . .
C26 N8 H8A 126.5 . .
C32 N8 H8A 126.5 . .
O6 N9 O7 122.7(6) . .
O6 N9 O5 118.8(5) . .
O7 N9 O5 118.5(6) . .
O10 N10 O8 121.4(5) . .
O10 N10 O9 122.0(6) . .
O8 N10 O9 116.3(5) . .
C8 O1 Co1 101.5(2) . .
C8 O1 H1A 111.4 . .
Co1 O1 H1A 111.5 . .
C9 O2 Co1 131.9(2) . 2_655
C9 O2 Co2 113.8(2) . .
Co1 O2 Co2 96.15(11) 2_655 .
C9 O2 Co1 111.3(2) . .
Co1 O2 Co1 101.11(9) 2_655 .
Co2 O2 Co1 96.32(10) . .
C25 O3 Co1 120.6(2) . .
C25 O3 Co2 113.4(2) . .
Co1 O3 Co2 109.38(11) . .
C25 O3 Co2 114.5(2) . 2_655
Co1 O3 Co2 98.40(10) . 2_655
Co2 O3 Co2 97.25(10) . 2_655
C24 O4 Co2 114.8(2) . 2_655
C24 O4 H4B 109.3 . .
Co2 O4 H4B 129.7 2_655 .
C2 C1 N1 131.4(4) . .
C2 C1 C6 120.4(4) . .
N1 C1 C6 108.2(4) . .
C1 C2 C3 116.9(5) . .
C1 C2 H2B 121.5 . .
C3 C2 H2B 121.5 . .
C4 C3 C2 121.5(5) . .
C4 C3 H3A 119.3 . .
C2 C3 H3A 119.3 . .
C5 C4 C3 122.0(5) . .
C5 C4 H4C 119.0 . .
C3 C4 H4C 119.0 . .
C4 C5 C6 116.9(5) . .
C4 C5 H5A 121.5 . .
C6 C5 H5A 121.5 . .
N2 C6 C5 131.5(5) . .
N2 C6 C1 106.1(4) . .
C5 C6 C1 122.2(5) . .
N1 C7 N2 112.1(4) . .
N1 C7 C8 120.7(3) . .
N2 C7 C8 127.2(3) . .
O1 C8 C7 108.0(3) . .
O1 C8 C9 105.7(3) . .
C7 C8 C9 109.7(3) . .
O1 C8 H8B 111.1 . .
C7 C8 H8B 111.1 . .
C9 C8 H8B 111.1 . .
O2 C9 C10 108.8(3) . .
O2 C9 C8 109.0(3) . .
C10 C9 C8 110.3(3) . .
O2 C9 H9A 109.6 . .
C10 C9 H9A 109.6 . .
C8 C9 H9A 109.6 . .
N3 C10 N4 112.5(4) . .
N3 C10 C9 122.2(3) . .
N4 C10 C9 125.3(4) . .
C12 C11 C16 120.9(4) . .
C12 C11 N3 130.7(4) . .
C16 C11 N3 108.4(4) . .
C11 C12 C13 117.4(5) . .
C11 C12 H12A 121.3 . .
C13 C12 H12A 121.3 . .
C14 C13 C12 120.7(6) . .
C14 C13 H13A 119.7 . .
C12 C13 H13A 119.7 . .
C15 C14 C13 122.2(5) . .
C15 C14 H14A 118.9 . .
C13 C14 H14A 118.9 . .
C14 C15 C16 117.7(5) . .
C14 C15 H15A 121.1 . .
C16 C15 H15A 121.1 . .
C15 C16 N4 132.9(4) . .
C15 C16 C11 121.1(5) . .
N4 C16 C11 106.0(3) . .
C18 C17 C22 120.4(4) . .
C18 C17 N5 131.7(4) . .
C22 C17 N5 107.9(3) . .
C17 C18 C19 117.2(4) . .
C17 C18 H18A 121.4 . .
C19 C18 H18A 121.4 . .
C20 C19 C18 121.8(5) . .
C20 C19 H19A 119.1 . .
C18 C19 H19A 119.1 . .
C21 C20 C19 122.0(4) . .
C21 C20 H20A 119.0 . .
C19 C20 H20A 119.0 . .
C20 C21 C22 116.9(5) . .
C20 C21 H21A 121.6 . .
C22 C21 H21A 121.6 . .
N6 C22 C21 132.3(4) . .
N6 C22 C17 106.0(3) . .
C21 C22 C17 121.8(4) . .
N5 C23 N6 111.7(4) . .
N5 C23 C24 128.0(3) . .
N6 C23 C24 120.3(3) . .
O4 C24 C23 111.0(3) . .
O4 C24 C25 106.3(3) . .
C23 C24 C25 109.8(3) . .
O4 C24 H24A 109.9 . .
C23 C24 H24A 109.9 . .
C25 C24 H24A 109.9 . .
O3 C25 C26 106.4(3) . .
O3 C25 C24 108.6(3) . .
C26 C25 C24 114.7(3) . .
O3 C25 H25A 109.0 . .
C26 C25 H25A 109.0 . .
C24 C25 H25A 109.0 . .
N7 C26 N8 112.6(3) . .
N7 C26 C25 119.9(3) . .
N8 C26 C25 127.5(3) . .
C32 C27 N7 109.2(3) . .
C32 C27 C28 120.7(4) . .
N7 C27 C28 130.1(4) . .
C29 C28 C27 115.9(4) . .
C29 C28 H28A 122.0 . .
C27 C28 H28A 122.0 . .
C28 C29 C30 122.6(4) . .
C28 C29 H29A 118.7 . .
C30 C29 H29A 118.7 . .
C31 C30 C29 121.7(4) . .
C31 C30 H30A 119.1 . .
C29 C30 H30A 119.1 . .
C30 C31 C32 117.4(4) . .
C30 C31 H31A 121.3 . .
C32 C31 H31A 121.3 . .
N8 C32 C27 105.9(3) . .
N8 C32 C31 132.4(4) . .
C27 C32 C31 121.7(4) . .

loop_
_geom_bond_atom_site_label_1
_geom_bond_atom_site_label_2
_geom_bond_distance
_geom_bond_site_symmetry_2
Co1 O2 2.037(2) 2_655
Co1 O3 2.063(3) .
Co1 N1 2.090(3) .
Co1 N5 2.112(3) .
Co1 O1 2.205(3) .
Co1 O2 2.338(2) .
Co2 N3 2.055(3) .
Co2 N7 2.089(3) .
Co2 O3 2.093(2) .
Co2 O3 2.117(2) 2_655
Co2 O2 2.213(3) .
Co2 O4 2.228(3) 2_655
N1 C7 1.323(5) .
N1 C1 1.392(5) .
N2 C7 1.352(5) .
N2 C6 1.380(6) .
N2 H2A 0.8600 .
N3 C10 1.313(5) .
N3 C11 1.394(5) .
N4 C10 1.348(5) .
N4 C16 1.388(6) .
N4 H4A 0.8600 .
N5 C23 1.320(5) .
N5 C17 1.410(5) .
N6 C23 1.352(5) .
N6 C22 1.365(6) .
N6 H6A 0.8600 .
N7 C26 1.313(5) .
N7 C27 1.393(5) .
N8 C26 1.358(5) .
N8 C32 1.373(5) .
N8 H8A 0.8600 .
N9 O6 1.227(7) .
N9 O7 1.239(6) .
N9 O5 1.240(6) .
N10 O10 1.207(7) .
N10 O8 1.224(6) .
N10 O9 1.245(6) .
O1 C8 1.410(5) .
O1 H1A 0.9601 .
O2 C9 1.399(4) .
O2 Co1 2.037(2) 2_655
O3 C25 1.405(4) .
O3 Co2 2.117(2) 2_655
O4 C24 1.426(5) .
O4 Co2 2.228(3) 2_655
O4 H4B 0.8498 .
C1 C2 1.377(6) .
C1 C6 1.401(6) .
C2 C3 1.401(7) .
C2 H2B 0.9300 .
C3 C4 1.389(8) .
C3 H3A 0.9300 .
C4 C5 1.356(8) .
C4 H4C 0.9300 .
C5 C6 1.387(7) .
C5 H5A 0.9300 .
C7 C8 1.490(6) .
C8 C9 1.555(5) .
C8 H8B 0.9800 .
C9 C10 1.502(5) .
C9 H9A 0.9800 .
C11 C12 1.380(7) .
C11 C16 1.390(6) .
C12 C13 1.396(7) .
C12 H12A 0.9300 .
C13 C14 1.376(9) .
C13 H13A 0.9300 .
C14 C15 1.360(9) .
C14 H14A 0.9300 .
C15 C16 1.382(6) .
C15 H15A 0.9300 .
C17 C18 1.364(6) .
C17 C22 1.403(6) .
C18 C19 1.396(6) .
C18 H18A 0.9300 .
C19 C20 1.364(7) .
C19 H19A 0.9300 .
C20 C21 1.364(8) .
C20 H20A 0.9300 .
C21 C22 1.384(6) .
C21 H21A 0.9300 .
C23 C24 1.500(5) .
C24 C25 1.524(5) .
C24 H24A 0.9800 .
C25 C26 1.510(5) .
C25 H25A 0.9800 .
C27 C32 1.388(6) .
C27 C28 1.413(6) .
C28 C29 1.377(6) .
C28 H28A 0.9300 .
C29 C30 1.389(7) .
C29 H29A 0.9300 .
C30 C31 1.351(7) .
C30 H30A 0.9300 .
C31 C32 1.394(6) .
C31 H31A 0.9300 .
O1W O1W' 1.64(3) .
O2W O2W' 0.82(6) .
